data_2001671
loop_
_publ_author_name
'Britten, J. F.'
'Lock, C. J. L.'
'Wang, Z.'

_publ_section_title
;
 Bis[di(imidazol-2-yl)phosphinato-<i>N</i>^3^,<i>N</i>^3'^]platinum(II)
 tetrahydrate
;
_journal_issue 5
_journal_name_full 'Acta Crystallographica Section C'
_journal_page_first 881
_journal_page_last 884
_journal_paper_doi 10.1107/S0108270192013258
_journal_volume 49
_journal_year 1993
_chemical_formula_moiety 'C12 H12 N8 O4 P2 Pt,4(H2 O)'
_chemical_formula_sum 'C12 H20 N8 O8 P2 Pt'
_chemical_formula_weight 661.4
_space_group_IT_number 2
_space_group_name_Hall '-P 1'
_space_group_name_H-M_alt 'P -1'
_symmetry_cell_setting triclinic
_symmetry_space_group_name_Hall '-P 1'
_symmetry_space_group_name_H-M 'P -1'
_cell_angle_alpha 109.46(3)
_cell_angle_beta 98.56(3)
_cell_angle_gamma 98.29(3)
_cell_formula_units_Z 1
_cell_length_a 7.4730(10)
_cell_length_b 7.779(2)
_cell_length_c 9.787(2)
_cell_volume 518.9(2)
_diffrn_radiation_type Mo
_diffrn_radiation_wavelength 0.71073
_exptl_absorpt_coefficient_mu 7.038
_exptl_crystal_density_diffrn 2.116
_exptl_crystal_density_meas 2.110(10)
_exptl_crystal_F_000 320
_cod_data_source_file br1016.cif
_cod_data_source_block br1016_structure_1_of_1
_cod_original_cell_volume 518.9(3)
_cod_database_code 2001671

loop_
_space_group_symop_id
_space_group_symop_operation_xyz
1 x,y,z
2 -x,-y,-z

loop_
_atom_site_label
_atom_site_fract_x
_atom_site_fract_y
_atom_site_fract_z
_atom_site_U_iso_or_equiv
Pt .5000 .0 .0 .0210(10)
P .16100(10) -.39380(10) -.23430(10) .0270(10)
N(1) .1948(4) -.2030(4) -.4304(3) .0330(10)
C(2) .2509(4) -.2121(4) -.2963(3) .0260(10)
N(3) .3751(4) -.0570(3) -.2128(3) .0250(10)
C(4) .4007(5) .0527(4) -.2957(4) .0310(10)
C(5) .2887(6) -.0390(5) -.4322(4) .0360(10)
N(1') -.0149(4) -.2743(4) .0049(3) .0320(10)
C(2') .1327(4) -.2512(4) -.0544(3) .0250(10)
N(3') .2573(4) -.1011(3) .0394(3) .0250(10)
C(4') .1849(5) -.0282(5) .1623(4) .0320(10)
C(5') .0162(5) -.1358(6) .1425(4) .0370(10)
O(1) .3036(4) -.5021(4) -.2174(3) .0420(10)
O(2) -.0260(4) -.4901(4) -.3279(3) .0390(10)
O(3) .3442(9) .3498(8) .4692(7) .115(2)
O(4) .3551(10) .4960(9) .0756(8) .050(2)
O(5) .3218(11) .5218(10) .1791(9) .058(2)
H(1A) .110 -.290 -.506 ?
H(4A) .483 .172 -.263 ?
H(5A) .278 .004 -.514 ?
H(1A') -.117 -.365 -.038 ?
H(4A') .244 .081 .248 ?
H(5A') -.065 -.119 .211 ?

loop_
_geom_angle_atom_site_label_1
_geom_angle_atom_site_label_2
_geom_angle_atom_site_label_3
_geom_angle
C(2) P C(2') 99.00(10)
C(2') P O(2) 108.1(2)
C(2') P O(1) 109.9(2)
Pt N(3) C(2) 124.4(2)
Pt N(3) C(4) 127.2(2)
C(5) N(1) C(2) 108.4(3)
N(1) C(2) N(3) 108.6(3)
C(2) N(3) C(4) 108.4(3)
N(3) C(4) C(5) 107.5(3)
C(4) C(5) N(1) 107.0(4)
P C(2) N(1) 125.9(2)
P C(2) N(3) 125.4(2)
N(3) Pt N(3') 89.70(10)
N(3') Pt N(3A) 90.30(10)
C(2) P O(2) 108.3(2)
C(2) P O(1) 109.4(2)
O(1) P O(2) 120.1(2)
Pt N(3') C(2') 125.3(3)
Pt N(3') C(4') 127.5(2)
C(5') N(1') C(2') 108.4(3)
N(1') C(2') N(3') 109.4(3)
C(2') N(3') C(4') 107.2(3)
N(3') C(4') C(5') 108.6(3)
C(4') C(5') N(1') 106.4(3)
P C(2') N(1') 126.2(2)
P C(2') N(3') 124.4(3)
N(3) Pt N(3A) 180.00(10)

loop_
_geom_bond_atom_site_label_1
_geom_bond_atom_site_label_2
_geom_bond_distance
Pt N(3) 2.023(3)
P C(2) 1.799(4)
P O(1) 1.474(3)
N(1) C(2) 1.345(4)
C(2) N(3) 1.334(3)
N(3) C(4) 1.372(5)
C(4) C(5) 1.362(4)
C(5) N(1) 1.371(5)
O(4) O(5) 1.040(12)
Pt N(3') 2.014(3)
P C(2') 1.803(3)
P O(2) 1.488(3)
N(1') C(2') 1.337(5)
C(2') N(3') 1.338(3)
N(3') C(4') 1.374(5)
C(4') C(5') 1.357(4)
C(5') N(1') 1.377(4)
